data_1558516
loop_
_publ_author_name
'Kenessey, G.'
'Lashgari, K.'
'Machula, G.'
'Liptay, G.'

_publ_section_title
;
 Pyridine-Type Complexes of Transition-Metal Halides. VIII. Preparation,
 Characterization and Single-Crystal Structure of
 Difluorotetrakis(3,5-dimethylpyridine)cobalt(II).n Hydrate [n = 2.6(3)]
;
_journal_name_full 'Acta Chemica Scandinavica'
_journal_page_first 705
_journal_page_last 710
_journal_paper_doi 10.3891/acta.chem.scand.48-0705
_journal_volume 48
_journal_year 1994
_chemical_formula_sum 'C28 H41.2 Co F2 N4 O2.6'
_chemical_formula_weight 572.09
_chemical_name_common
;
Difluorotetrakis(3,5-dimethylpyridine)cobalt(II).n Hydrate [n = 2.6(3)]
;
_space_group_IT_number 124
_space_group_name_Hall '-P 4 2c'
_space_group_name_H-M_alt 'P 4/m c c'
_symmetry_cell_setting tetragonal
_symmetry_Int_Tables_number 124
_symmetry_space_group_name_Hall '-P 4 2c'
_symmetry_space_group_name_H-M 'P 4/m c c'
_cell_angle_alpha 90.
_cell_angle_beta 90.
_cell_angle_gamma 90.
_cell_formula_units_Z 2
_cell_length_a 9.352(2)
_cell_length_b 9.352(2)
_cell_length_c 17.264(4)
_cell_volume 1509.9(6)
_diffrn_ambient_temperature 293
_diffrn_radiation_probe x-ray
_diffrn_radiation_type MoK\a
_diffrn_radiation_wavelength 0.71073
_exptl_absorpt_coefficient_mu 0.608
_exptl_crystal_density_diffrn 1.26
_refine_ls_number_parameters 60
_refine_ls_number_reflns 527
_refine_ls_R_factor_gt 0.041
_refine_ls_wR_factor_gt 0.047
_refine_ls_wR_factor_ref 0.056
_cod_data_source_file Acta-Chem-Scand-1994-48-705.cif
_cod_data_source_block 1
_cod_original_cell_volume 1509.8(6)
_cod_database_code 1558516

loop_
_space_group_symop_id
_space_group_symop_operation_xyz
1 x,y,z
2 -y,x,z
3 -x,-y,z
4 y,-x,z
5 x,-y,1/2-z
6 y,x,1/2-z
7 -x,y,1/2-z
8 -y,-x,1/2-z
9 -x,-y,-z
10 y,-x,-z
11 x,y,-z
12 -y,x,-z
13 -x,y,1/2+z
14 -y,-x,1/2+z
15 x,-y,1/2+z
16 y,x,1/2+z

loop_
_atom_site_label
_atom_site_type_symbol
_atom_site_thermal_displace_type
_atom_site_fract_x
_atom_site_fract_y
_atom_site_fract_z
_atom_site_occupancy
_atom_site_U_iso_or_equiv
_atom_site_calc_flag
_atom_site_refinement_flags
_atom_site_disorder_assembly
_atom_site_disorder_group
Co Co Uiso 0.00000 0.00000 0.00000 1.000 0.0349(3) . . . .
F1 F Uiso 0.00000 0.00000 0.1168(2) 1.000 0.0465(7) . . . .
N1 N Uiso 0.2172(4) -0.0864(4) 0.00000 1.000 0.041(2) . . . .
C2 C Uiso 0.2862(4) -0.1151(4) 0.0661(2) 1.000 0.0480(10) . . . .
C3 C Uiso 0.4232(4) -0.1717(4) 0.0695(2) 1.000 0.0520(10) . . . .
Oc O Uiso 0.069(5) 0.174(4) 0.25000 0.060(10) 0.02(2) . . . .
C4 C Uiso 0.4896(7) -0.1994(6) 0.00000 1.000 0.057(2) . . . .
C31 C Uiso 0.4933(6) -0.2015(5) 0.1461(2) 1.000 0.082(2) . . . .
Oa O Uiso 0.125(2) 0.125(2) 0.25000 0.24(2) 0.090(10) . . . .
Ob O Uiso 0.00000 0.171(3) 0.25000 0.28(2) 0.14(2) . . . .

loop_
_atom_type_symbol
_atom_type_description
_atom_type_scat_dispersion_real
_atom_type_scat_dispersion_imag
_atom_type_scat_source
C C 0.0033 0.0016 ' International Tables Vol C Tables 4.2.6.8 and 6.1.1.4'
Co Co 0.3494 0.9721 ' International Tables Vol C Tables 4.2.6.8 and 6.1.1.4'
F F 0.0171 0.0103 ' International Tables Vol C Tables 4.2.6.8 and 6.1.1.4'
N N 0.0061 0.0033 ' International Tables Vol C Tables 4.2.6.8 and 6.1.1.4'
O O 0.0106 0.0060 ' International Tables Vol C Tables 4.2.6.8 and 6.1.1.4'

loop_
_geom_angle_atom_site_label_1
_geom_angle_atom_site_label_2
_geom_angle_atom_site_label_3
_geom_angle
_geom_angle_site_symmetry_1
_geom_angle_site_symmetry_2
_geom_angle_site_symmetry_3
_geom_angle_publ_flag
F1 Co N1 90.00 . . . yes
F1 Co N1 90.00 . . 2_555 yes
F1 Co N1 90.00 . . 3_555 yes
F1 Co N1 90.00 . . 4_555 yes
F1 Co F1 180.00 . . 9_555 yes
N1 Co N1 90.00(14) . . 2_555 yes
N1 Co N1 180.00 . . 3_555 yes
N1 Co N1 90.00(14) . . 4_555 yes
F1 Co N1 90.00 9_555 . . yes
N1 Co N1 90.00(14) 2_555 . 3_555 yes
N1 Co N1 180.00 2_555 . 4_555 yes
F1 Co N1 90.00 9_555 . 2_555 yes
N1 Co N1 90.00(14) 3_555 . 4_555 yes
F1 Co N1 90.00 9_555 . 3_555 yes
F1 Co N1 90.00 9_555 . 4_555 yes
Co N1 C2 121.5(2) . . . yes
Co N1 C2 121.5(2) . . 11_555 yes
C2 N1 C2 117.0(4) . . 11_555 yes
N1 C2 C3 123.9(3) . . . yes
C2 C3 C4 116.9(4) . . . no
C2 C3 C31 120.7(3) . . . no
C4 C3 C31 122.4(4) . . . no
Oc Oc Oc 135(4) 6_555 . 7_555 yes
C3 C4 C3 121.4(5) . . 11_555 no

loop_
_geom_bond_atom_site_label_1
_geom_bond_atom_site_label_2
_geom_bond_distance
_geom_bond_site_symmetry_1
_geom_bond_site_symmetry_2
_geom_bond_publ_flag
Co F1 2.016(3) . . yes
Co N1 2.186(4) . . yes
Co N1 2.186(4) . 2_555 yes
Co N1 2.186(4) . 3_555 yes
Co N1 2.186(4) . 4_555 yes
Co F1 2.016(3) . 9_555 yes
N1 C2 1.338(4) . . yes
N1 C2 1.338(4) . 11_555 yes
C2 C3 1.388(5) . . no
C3 C4 1.376(5) . . no
C3 C31 1.502(5) . . no
Oc Oc 1.39(6) . 6_555 yes
Oc Oc 1.29(7) . 7_555 yes

loop_
_geom_torsion_atom_site_label_1
_geom_torsion_atom_site_label_2
_geom_torsion_atom_site_label_3
_geom_torsion_atom_site_label_4
_geom_torsion
_geom_torsion_site_symmetry_1
_geom_torsion_site_symmetry_2
_geom_torsion_site_symmetry_3
_geom_torsion_site_symmetry_4
_geom_torsion_publ_flag
F1 Co N1 C2 0.6(3) . . . . no
Co N1 C2 C3 179.1(3) . . . . no
C2 N1 C2 C3 0.2(6) 11_555 . . . no
N1 C2 C3 C4 -0.2(6) . . . . no
N1 C2 C3 C31 -179.8(4) . . . . no
C2 C3 C4 C3 0.2(7) . . . 11_555 no
C31 C3 C4 C3 179.8(4) . . . 11_555 no
